data_7059014
loop_
_publ_author_name
'Peng, Panpan'
'Hu, Baoping'
'Lu, Feipeng'
'Du, Yao'
'Zhao, Chaofeng'
'Su, Hui'
'zhang, pengcheng'
'Li, Sheng-Hua'
'Pang, Si-Ping'

_publ_section_title
;
 Synthesis of Energetic Salts Containing Three Heterocyclic Anions by
 One-Pot Condensation Reaction
;
_journal_name_full 'New Journal of Chemistry'
_journal_paper_doi 10.1039/C9NJ03857D
_journal_year 2019
_chemical_formula_moiety 'C12 H21 N12, 3(C7 H7 O3 S), 2(C H4 O), 2(H2 O)'
_chemical_formula_sum 'C35 H54 N12 O13 S3'
_chemical_formula_weight 947.08
_space_group_crystal_system triclinic
_space_group_IT_number 2
_space_group_name_Hall '-P 1'
_space_group_name_H-M_alt 'P -1'
_atom_sites_solution_hydrogens mixed
_audit_creation_method SHELXL-2014/7
_audit_update_record
;
2018-07-09 deposited with the CCDC.	2019-11-06 downloaded from the CCDC.
;
_cell_angle_alpha 90.977(2)
_cell_angle_beta 103.848(2)
_cell_angle_gamma 95.964(2)
_cell_formula_units_Z 2
_cell_length_a 9.1319(5)
_cell_length_b 16.1033(9)
_cell_length_c 16.1653(10)
_cell_measurement_reflns_used 5119
_cell_measurement_temperature 173(2)
_cell_measurement_theta_max 25.33
_cell_measurement_theta_min 2.91
_cell_volume 2293.4(2)
_computing_structure_refinement 'SHELXL-2014/7 (Sheldrick, 2014)'
_diffrn_ambient_temperature 173(2)
_diffrn_measured_fraction_theta_full 0.997
_diffrn_measured_fraction_theta_max 0.994
_diffrn_measurement_device_type 'PHOTON 100 CMOS detector'
_diffrn_measurement_method 'omega scan'
_diffrn_radiation_type MoK\a
_diffrn_radiation_wavelength 0.71073
_diffrn_reflns_av_R_equivalents 0.1194
_diffrn_reflns_av_unetI/netI 0.1132
_diffrn_reflns_Laue_measured_fraction_full 0.997
_diffrn_reflns_Laue_measured_fraction_max 0.994
_diffrn_reflns_limit_h_max 10
_diffrn_reflns_limit_h_min -11
_diffrn_reflns_limit_k_max 19
_diffrn_reflns_limit_k_min -19
_diffrn_reflns_limit_l_max 19
_diffrn_reflns_limit_l_min -19
_diffrn_reflns_number 27183
_diffrn_reflns_point_group_measured_fraction_full 0.997
_diffrn_reflns_point_group_measured_fraction_max 0.994
_diffrn_reflns_theta_full 25.242
_diffrn_reflns_theta_max 25.391
_diffrn_reflns_theta_min 2.913
_diffrn_source 'fine-focus sealed tube'
_exptl_absorpt_coefficient_mu 0.235
_exptl_absorpt_correction_T_max 0.7452
_exptl_absorpt_correction_T_min 0.6575
_exptl_absorpt_correction_type multi-scan
_exptl_absorpt_process_details 'SADABS (Bruker, 2014)'
_exptl_crystal_density_diffrn 1.371
_exptl_crystal_description needle
_exptl_crystal_F_000 1000
_exptl_crystal_size_max 0.340
_exptl_crystal_size_mid 0.130
_exptl_crystal_size_min 0.070
_refine_diff_density_max 0.492
_refine_diff_density_min -0.362
_refine_diff_density_rms 0.071
_refine_ls_extinction_method none
_refine_ls_goodness_of_fit_ref 1.035
_refine_ls_hydrogen_treatment mixed
_refine_ls_matrix_type full
_refine_ls_number_parameters 636
_refine_ls_number_reflns 8380
_refine_ls_number_restraints 111
_refine_ls_restrained_S_all 1.028
_refine_ls_R_factor_all 0.1284
_refine_ls_R_factor_gt 0.0690
_refine_ls_shift/su_max 0.002
_refine_ls_shift/su_mean 0.000
_refine_ls_structure_factor_coef Fsqd
_refine_ls_weighting_details 'w=1/[\s^2^(Fo^2^)+(0.0468P)^2^+1.2683P] where P=(Fo^2^+2Fc^2^)/3'
_refine_ls_weighting_scheme calc
_refine_ls_wR_factor_gt 0.1184
_refine_ls_wR_factor_ref 0.1364
_reflns_Friedel_coverage 0.000
_reflns_number_gt 5213
_reflns_number_total 8380
_reflns_threshold_expression 'I > 2\s(I)'
_cod_data_source_file c9nj03857d2.cif
_cod_data_source_block 1
_cod_database_code 7059014
_shelx_shelxl_version_number 2014/7
_shelx_space_group_comment
;
The symmetry employed for this shelxl refinement is uniquely defined
by the following loop, which should always be used as a source of
symmetry information in preference to the above space-group names.
They are only intended as comments.
;
_shelx_estimated_absorpt_t_min 0.924
_shelx_estimated_absorpt_t_max 0.984

loop_
_space_group_symop_operation_xyz
'x, y, z'
'-x, -y, -z'

loop_
_atom_site_label
_atom_site_type_symbol
_atom_site_fract_x
_atom_site_fract_y
_atom_site_fract_z
_atom_site_U_iso_or_equiv
_atom_site_adp_type
_atom_site_occupancy
_atom_site_site_symmetry_order
_atom_site_calc_flag
_atom_site_refinement_flags_posn
_atom_site_refinement_flags_adp
C8 C 0.6335(4) 1.0010(2) 0.8756(2) 0.0149(8) Uani 1 1 d . .
C9 C 0.5619(4) 0.9926(2) 0.7891(2) 0.0166(8) Uani 1 1 d . .
H9 H 0.4847 1.0269 0.7661 0.020 Uiso 1 1 calc R U
C10 C 0.6018(4) 0.9346(2) 0.7357(2) 0.0155(8) Uani 1 1 d . .
C11 C 0.7148(4) 0.8852(2) 0.7705(2) 0.0164(8) Uani 1 1 d . .
H11 H 0.7442 0.8463 0.7345 0.020 Uiso 1 1 calc R U
C12 C 0.7862(4) 0.8915(2) 0.8571(2) 0.0160(8) Uani 1 1 d . .
C13 C 0.7459(4) 0.9501(2) 0.9090(2) 0.0164(8) Uani 1 1 d . .
H13 H 0.7954 0.9557 0.9679 0.020 Uiso 1 1 calc R U
C14 C 0.5908(4) 1.0627(2) 0.9302(2) 0.0173(8) Uani 1 1 d . .
H14 H 0.5143 1.0973 0.9069 0.021 Uiso 1 1 calc R U
C15 C 0.6816(4) 1.1383(2) 1.1403(2) 0.0172(8) Uani 1 1 d . .
C16 C 0.5238(4) 0.9241(2) 0.6448(2) 0.0182(9) Uani 1 1 d . .
H16 H 0.5568 0.8873 0.6083 0.022 Uiso 1 1 calc R U
C17 C 0.2298(4) 0.9969(2) 0.4957(2) 0.0170(8) Uani 1 1 d . .
C18 C 0.9031(4) 0.8374(2) 0.8934(2) 0.0182(9) Uani 1 1 d . .
H18 H 0.9330 0.7988 0.8572 0.022 Uiso 1 1 calc R U
C19 C 1.1462(4) 0.7930(2) 1.0831(2) 0.0162(8) Uani 1 1 d . .
C20 C 0.1820(7) 0.5129(3) 0.0825(4) 0.0739(19) Uani 1 1 d . .
H20A H 0.0919 0.5425 0.0770 0.111 Uiso 1 1 calc R U
H20B H 0.2229 0.5217 0.0321 0.111 Uiso 1 1 calc R U
H20C H 0.2590 0.5344 0.1337 0.111 Uiso 1 1 calc R U
C21 C 0.8190(6) 0.7858(4) 0.3161(3) 0.0609(16) Uani 1 1 d . .
H21A H 0.9262 0.8013 0.3174 0.091 Uiso 1 1 calc R U
H21B H 0.7807 0.7357 0.2789 0.091 Uiso 1 1 calc R U
H21C H 0.8086 0.7743 0.3739 0.091 Uiso 1 1 calc R U
C1A C 0.1166(4) 0.2474(2) 0.3763(2) 0.0193(9) Uani 1 1 d . .
C2A C 0.1021(5) 0.2955(2) 0.3047(2) 0.0261(10) Uani 1 1 d . .
H2A H 0.0045 0.3003 0.2691 0.031 Uiso 1 1 calc R U
C3A C 0.2299(5) 0.3363(2) 0.2854(3) 0.0281(10) Uani 1 1 d . .
H3A H 0.2188 0.3694 0.2366 0.034 Uiso 1 1 calc R U
C4A C 0.3745(5) 0.3299(2) 0.3362(3) 0.0257(10) Uani 1 1 d . .
C5A C 0.3861(5) 0.2836(2) 0.4097(2) 0.0253(10) Uani 1 1 d . .
H5A H 0.4830 0.2804 0.4467 0.030 Uiso 1 1 calc R U
C6A C 0.2589(4) 0.2426(2) 0.4290(2) 0.0221(9) Uani 1 1 d . .
H6A H 0.2691 0.2110 0.4787 0.027 Uiso 1 1 calc R U
C7A C 0.5148(5) 0.3701(3) 0.3120(3) 0.0394(12) Uani 1 1 d . .
H7A1 H 0.4960 0.3709 0.2498 0.059 Uiso 1 1 calc R U
H7A2 H 0.6002 0.3380 0.3343 0.059 Uiso 1 1 calc R U
H7A3 H 0.5392 0.4275 0.3363 0.059 Uiso 1 1 calc R U
C1B C 0.3178(4) 0.7025(2) 0.3883(2) 0.0219(9) Uani 1 1 d . .
C2B C 0.2218(4) 0.6968(3) 0.4434(3) 0.0273(10) Uani 1 1 d . .
H2B H 0.1761 0.7444 0.4559 0.033 Uiso 1 1 calc R U
C3B C 0.1932(5) 0.6221(3) 0.4800(3) 0.0303(10) Uani 1 1 d . .
H3B H 0.1290 0.6192 0.5185 0.036 Uiso 1 1 calc R U
C4B C 0.2555(5) 0.5516(3) 0.4622(3) 0.0311(11) Uani 1 1 d . .
C5B C 0.3499(5) 0.5582(3) 0.4071(3) 0.0355(11) Uani 1 1 d . .
H5B H 0.3945 0.5103 0.3944 0.043 Uiso 1 1 calc R U
C6B C 0.3817(5) 0.6328(3) 0.3697(3) 0.0325(11) Uani 1 1 d . .
H6B H 0.4468 0.6357 0.3317 0.039 Uiso 1 1 calc R U
C7B C 0.2220(5) 0.4694(3) 0.5013(3) 0.0457(13) Uani 1 1 d . .
H7B1 H 0.1747 0.4790 0.5486 0.068 Uiso 1 1 calc R U
H7B2 H 0.3168 0.4447 0.5227 0.068 Uiso 1 1 calc R U
H7B3 H 0.1527 0.4313 0.4580 0.068 Uiso 1 1 calc R U
C1C C 0.3219(4) 0.3710(2) 0.9206(2) 0.0168(8) Uani 1 1 d . .
C2C C 0.3806(5) 0.4463(3) 0.8963(3) 0.0296(10) Uani 1 1 d . .
H2C H 0.4817 0.4689 0.9228 0.035 Uiso 1 1 calc R U
C3C C 0.2922(5) 0.4890(3) 0.8334(3) 0.0348(11) Uani 1 1 d . .
H3C H 0.3322 0.5417 0.8181 0.042 Uiso 1 1 calc R U
C4C C 0.1460(5) 0.4562(3) 0.7922(3) 0.0306(11) Uani 1 1 d . .
C5C C 0.0898(5) 0.3808(3) 0.8181(3) 0.0348(11) Uani 1 1 d . .
H5C H -0.0109 0.3577 0.7915 0.042 Uiso 1 1 calc R U
C6C C 0.1762(4) 0.3381(3) 0.8817(3) 0.0287(10) Uani 1 1 d . .
H6C H 0.1353 0.2863 0.8985 0.034 Uiso 1 1 calc R U
C7C C 0.0523(6) 0.5023(3) 0.7225(3) 0.0521(15) Uani 1 1 d . .
H7C1 H 0.0217 0.4667 0.6701 0.078 Uiso 1 1 calc R U
H7C2 H 0.1122 0.5535 0.7124 0.078 Uiso 1 1 calc R U
H7C3 H -0.0383 0.5167 0.7395 0.078 Uiso 1 1 calc R U
N1 N 0.6568(3) 1.06974(19) 1.00916(19) 0.0176(7) Uani 1 1 d . .
N2 N 0.6140(3) 1.1294(2) 1.05655(19) 0.0190(7) Uani 1 1 d D .
H2D H 0.540(3) 1.158(2) 1.037(2) 0.023 Uiso 1 1 d D U
N3 N 0.6458(4) 1.1986(2) 1.1859(2) 0.0239(8) Uani 1 1 d D .
H3D H 0.587(4) 1.234(2) 1.162(2) 0.029 Uiso 1 1 d D U
H3E H 0.695(4) 1.212(2) 1.2375(13) 0.029 Uiso 1 1 d D U
N4 N 0.7805(4) 1.0875(2) 1.1736(2) 0.0239(8) Uani 1 1 d D .
H4C H 0.790(4) 1.0444(17) 1.144(2) 0.029 Uiso 1 1 d D U
H4D H 0.822(4) 1.092(2) 1.2271(12) 0.029 Uiso 1 1 d D U
N5 N 0.4112(3) 0.96492(19) 0.61539(18) 0.0168(7) Uani 1 1 d . .
N6 N 0.3456(3) 0.95260(19) 0.52929(19) 0.0175(7) Uani 1 1 d D .
H6E H 0.384(4) 0.9182(19) 0.502(2) 0.021 Uiso 1 1 d D U
N7 N 0.1667(4) 0.9861(2) 0.4132(2) 0.0241(8) Uani 1 1 d D .
H7C H 0.191(4) 0.9469(19) 0.384(2) 0.029 Uiso 1 1 d D U
H7D H 0.095(3) 1.014(2) 0.388(2) 0.029 Uiso 1 1 d D U
N8 N 0.1837(4) 1.0489(2) 0.5443(2) 0.0206(8) Uani 1 1 d D .
H8C H 0.234(4) 1.060(2) 0.5960(13) 0.025 Uiso 1 1 d D U
H8D H 0.114(3) 1.080(2) 0.524(2) 0.025 Uiso 1 1 d D U
N9 N 0.9647(3) 0.84166(19) 0.97306(19) 0.0173(7) Uani 1 1 d . .
N10 N 1.0750(3) 0.78919(19) 1.00016(19) 0.0176(7) Uani 1 1 d D .
H10C H 1.090(4) 0.7523(18) 0.9651(19) 0.021 Uiso 1 1 d D U
N11 N 1.2581(4) 0.7459(2) 1.1082(2) 0.0215(8) Uani 1 1 d D .
H11C H 1.294(4) 0.720(2) 1.072(2) 0.026 Uiso 1 1 d D U
H11D H 1.311(4) 0.751(2) 1.1602(13) 0.026 Uiso 1 1 d D U
N12 N 1.1047(4) 0.8409(2) 1.1378(2) 0.0209(8) Uani 1 1 d D .
H12C H 1.150(4) 0.842(2) 1.1909(12) 0.025 Uiso 1 1 d D U
H12D H 1.022(3) 0.864(2) 1.122(2) 0.025 Uiso 1 1 d D U
O4 O 0.8845(3) 0.33625(18) 0.10960(19) 0.0290(7) Uani 1 1 d D .
H4A H 0.950(4) 0.373(2) 0.101(3) 0.035 Uiso 1 1 d D U
H4B H 0.800(3) 0.351(3) 0.090(3) 0.035 Uiso 1 1 d D U
O5 O 0.8090(3) 0.90543(19) 0.13236(18) 0.0289(7) Uani 1 1 d D .
H5D H 0.779(5) 0.892(3) 0.1741(19) 0.035 Uiso 1 1 d D U
H5E H 0.765(4) 0.870(2) 0.096(2) 0.035 Uiso 1 1 d D U
O6 O 0.1426(4) 0.4280(2) 0.0890(2) 0.0460(9) Uani 1 1 d D .
H6D H 0.209(4) 0.399(3) 0.082(3) 0.055 Uiso 1 1 d D U
O7 O 0.7314(3) 0.8546(2) 0.28343(19) 0.0364(8) Uani 1 1 d D .
H7A H 0.640(2) 0.844(3) 0.280(3) 0.044 Uiso 1 1 d D U
O1A O -0.0475(3) 0.10594(16) 0.34458(16) 0.0235(6) Uani 1 1 d . .
O2A O -0.1749(3) 0.22799(17) 0.35715(16) 0.0271(7) Uani 1 1 d . .
O3A O -0.0167(3) 0.17280(17) 0.48319(15) 0.0252(7) Uani 1 1 d . .
O1B O 0.4385(3) 0.78536(17) 0.28097(16) 0.0271(7) Uani 1 1 d . .
O2B O 0.4692(3) 0.84811(16) 0.42261(16) 0.0228(6) Uani 1 1 d . .
O3B O 0.2264(3) 0.83878(17) 0.32064(16) 0.0278(7) Uani 1 1 d . .
O1C O 0.5897(3) 0.34148(17) 1.00427(17) 0.0303(7) Uani 1 1 d . .
O2C O 0.3878(3) 0.22807(17) 0.98181(19) 0.0341(8) Uani 1 1 d . .
O3C O 0.3945(3) 0.34228(19) 1.08205(17) 0.0362(8) Uani 1 1 d . .
S1A S -0.04424(11) 0.18447(6) 0.39214(6) 0.0196(2) Uani 1 1 d . .
S1B S 0.36661(11) 0.80122(6) 0.35045(6) 0.0200(2) Uani 1 1 d . .
S1C S 0.43121(11) 0.31703(6) 1.00348(6) 0.0209(2) Uani 1 1 d . .

loop_
_atom_site_aniso_label
_atom_site_aniso_U_11
_atom_site_aniso_U_22
_atom_site_aniso_U_33
_atom_site_aniso_U_23
_atom_site_aniso_U_13
_atom_site_aniso_U_12
C8 0.014(2) 0.015(2) 0.017(2) -0.0009(16) 0.0066(16) -0.0024(16)
C9 0.0124(19) 0.017(2) 0.021(2) 0.0071(16) 0.0044(16) 0.0043(16)
C10 0.021(2) 0.0122(19) 0.0134(19) 0.0030(15) 0.0035(16) 0.0022(16)
C11 0.0119(19) 0.018(2) 0.017(2) -0.0035(16) 0.0000(16) 0.0030(16)
C12 0.0122(19) 0.018(2) 0.0160(19) 0.0014(16) 0.0004(16) -0.0005(16)
C13 0.017(2) 0.019(2) 0.0124(19) 0.0029(16) 0.0010(16) 0.0026(17)
C14 0.015(2) 0.020(2) 0.018(2) 0.0059(16) 0.0029(17) 0.0060(17)
C15 0.014(2) 0.020(2) 0.017(2) 0.0004(17) 0.0041(17) -0.0012(17)
C16 0.021(2) 0.019(2) 0.016(2) 0.0004(16) 0.0055(17) 0.0067(18)
C17 0.014(2) 0.020(2) 0.016(2) 0.0025(17) 0.0028(17) -0.0035(17)
C18 0.019(2) 0.021(2) 0.014(2) -0.0008(16) 0.0014(17) 0.0065(17)
C19 0.012(2) 0.016(2) 0.019(2) 0.0013(16) 0.0013(17) 0.0008(16)
C20 0.066(4) 0.042(4) 0.128(6) 0.023(4) 0.048(4) 0.013(3)
C21 0.059(4) 0.081(4) 0.045(3) -0.008(3) 0.017(3) 0.007(3)
C1A 0.029(2) 0.017(2) 0.0109(19) -0.0020(16) 0.0017(17) 0.0085(18)
C2A 0.033(3) 0.023(2) 0.020(2) 0.0013(18) 0.0000(19) 0.010(2)
C3A 0.047(3) 0.017(2) 0.021(2) 0.0063(18) 0.009(2) 0.007(2)
C4A 0.033(3) 0.018(2) 0.026(2) -0.0051(18) 0.008(2) -0.0007(19)
C5A 0.025(2) 0.026(2) 0.021(2) -0.0071(18) 0.0000(18) 0.0013(19)
C6A 0.029(2) 0.022(2) 0.014(2) -0.0014(17) 0.0028(18) 0.0043(19)
C7A 0.047(3) 0.039(3) 0.032(3) -0.003(2) 0.013(2) -0.003(2)
C1B 0.016(2) 0.029(2) 0.016(2) -0.0073(17) -0.0039(17) 0.0032(18)
C2B 0.025(2) 0.028(2) 0.032(2) -0.0046(19) 0.010(2) 0.0089(19)
C3B 0.029(2) 0.031(3) 0.033(3) -0.002(2) 0.014(2) -0.002(2)
C4B 0.024(2) 0.027(2) 0.037(3) -0.007(2) 0.001(2) -0.003(2)
C5B 0.036(3) 0.026(3) 0.048(3) -0.006(2) 0.013(2) 0.012(2)
C6B 0.030(2) 0.035(3) 0.036(3) -0.006(2) 0.014(2) 0.008(2)
C7B 0.043(3) 0.028(3) 0.064(3) 0.003(2) 0.011(3) -0.003(2)
C1C 0.017(2) 0.019(2) 0.0150(19) -0.0018(16) 0.0041(16) 0.0054(17)
C2C 0.020(2) 0.032(3) 0.034(3) 0.005(2) 0.002(2) 0.000(2)
C3C 0.041(3) 0.031(3) 0.034(3) 0.014(2) 0.010(2) 0.003(2)
C4C 0.037(3) 0.034(3) 0.021(2) -0.0010(19) 0.002(2) 0.018(2)
C5C 0.024(2) 0.029(3) 0.042(3) -0.006(2) -0.011(2) 0.004(2)
C6C 0.021(2) 0.020(2) 0.040(3) 0.0018(19) -0.001(2) -0.0009(19)
C7C 0.061(4) 0.056(3) 0.033(3) 0.006(2) -0.010(3) 0.030(3)
N1 0.0201(17) 0.0180(17) 0.0172(17) -0.0003(14) 0.0079(14) 0.0055(14)
N2 0.0201(18) 0.0221(18) 0.0149(17) 0.0004(14) 0.0010(14) 0.0108(15)
N3 0.030(2) 0.024(2) 0.0176(18) -0.0028(16) 0.0032(16) 0.0090(16)
N4 0.027(2) 0.028(2) 0.0142(18) -0.0053(15) -0.0014(15) 0.0093(17)
N5 0.0179(17) 0.0202(18) 0.0097(16) 0.0000(13) -0.0022(13) 0.0031(14)
N6 0.0159(17) 0.0210(18) 0.0137(17) -0.0021(14) -0.0021(14) 0.0072(14)
N7 0.025(2) 0.033(2) 0.0136(18) 0.0008(15) -0.0031(15) 0.0160(17)
N8 0.0211(19) 0.0259(19) 0.0124(17) -0.0007(15) -0.0032(15) 0.0094(16)
N9 0.0150(17) 0.0203(18) 0.0176(18) 0.0037(14) 0.0042(14) 0.0063(14)
N10 0.0148(17) 0.0207(18) 0.0159(18) -0.0019(14) -0.0009(14) 0.0074(15)
N11 0.0229(19) 0.028(2) 0.0127(17) -0.0012(15) -0.0006(15) 0.0104(16)
N12 0.0167(19) 0.0271(19) 0.0172(18) 0.0009(15) -0.0022(15) 0.0087(15)
O4 0.0231(17) 0.0300(18) 0.0330(17) -0.0013(14) 0.0025(15) 0.0088(14)
O5 0.0312(18) 0.0340(19) 0.0217(17) -0.0011(14) 0.0059(14) 0.0062(14)
O6 0.038(2) 0.048(2) 0.062(2) 0.0144(18) 0.0258(18) 0.0165(17)
O7 0.0263(17) 0.052(2) 0.0303(17) -0.0008(15) 0.0055(15) 0.0067(17)
O1A 0.0253(15) 0.0225(15) 0.0205(15) -0.0017(12) -0.0003(12) 0.0060(12)
O2A 0.0246(16) 0.0316(17) 0.0242(15) -0.0009(13) 0.0002(13) 0.0129(13)
O3A 0.0279(16) 0.0327(17) 0.0160(14) 0.0043(12) 0.0041(12) 0.0106(13)
O1B 0.0245(16) 0.0380(18) 0.0198(15) -0.0013(13) 0.0064(12) 0.0059(13)
O2B 0.0224(15) 0.0243(15) 0.0196(14) -0.0029(12) 0.0016(12) 0.0020(12)
O3B 0.0245(15) 0.0381(18) 0.0209(15) 0.0003(13) 0.0018(12) 0.0135(13)
O1C 0.0173(15) 0.0353(18) 0.0362(17) -0.0030(14) 0.0009(13) 0.0077(13)
O2C 0.0299(17) 0.0193(16) 0.0450(19) 0.0013(14) -0.0074(14) 0.0042(13)
O3C 0.0421(19) 0.049(2) 0.0205(16) 0.0055(14) 0.0082(14) 0.0185(16)
S1A 0.0217(5) 0.0222(5) 0.0140(5) 0.0001(4) 0.0001(4) 0.0087(4)
S1B 0.0193(5) 0.0263(6) 0.0138(5) -0.0022(4) 0.0017(4) 0.0056(4)
S1C 0.0188(5) 0.0208(5) 0.0220(5) 0.0009(4) 0.0006(4) 0.0075(4)

loop_
_atom_type_symbol
_atom_type_description
_atom_type_scat_dispersion_real
_atom_type_scat_dispersion_imag
_atom_type_scat_source
C C 0.0033 0.0016 'International Tables Vol C Tables 4.2.6.8 and 6.1.1.4'
H H 0.0000 0.0000 'International Tables Vol C Tables 4.2.6.8 and 6.1.1.4'
N N 0.0061 0.0033 'International Tables Vol C Tables 4.2.6.8 and 6.1.1.4'
O O 0.0106 0.0060 'International Tables Vol C Tables 4.2.6.8 and 6.1.1.4'
S S 0.1246 0.1234 'International Tables Vol C Tables 4.2.6.8 and 6.1.1.4'

loop_
_geom_angle_atom_site_label_1
_geom_angle_atom_site_label_2
_geom_angle_atom_site_label_3
_geom_angle
C13 C8 C9 119.2(3)
C13 C8 C14 120.7(3)
C9 C8 C14 120.1(3)
C8 C9 C10 121.0(3)
C8 C9 H9 119.5
C10 C9 H9 119.5
C11 C10 C9 118.5(3)
C11 C10 C16 120.4(3)
C9 C10 C16 121.1(3)
C10 C11 C12 121.5(3)
C10 C11 H11 119.2
C12 C11 H11 119.2
C13 C12 C11 119.0(3)
C13 C12 C18 120.1(3)
C11 C12 C18 120.9(3)
C12 C13 C8 120.7(3)
C12 C13 H13 119.7
C8 C13 H13 119.7
N1 C14 C8 119.5(3)
N1 C14 H14 120.2
C8 C14 H14 120.2
N4 C15 N3 122.3(3)
N4 C15 N2 119.1(3)
N3 C15 N2 118.6(3)
N5 C16 C10 119.5(3)
N5 C16 H16 120.2
C10 C16 H16 120.2
N8 C17 N7 122.0(3)
N8 C17 N6 120.0(3)
N7 C17 N6 118.0(3)
N9 C18 C12 120.6(3)
N9 C18 H18 119.7
C12 C18 H18 119.7
N12 C19 N11 121.0(3)
N12 C19 N10 121.0(3)
N11 C19 N10 118.0(3)
O6 C20 H20A 109.5
O6 C20 H20B 109.5
H20A C20 H20B 109.5
O6 C20 H20C 109.5
H20A C20 H20C 109.5
H20B C20 H20C 109.5
O7 C21 H21A 109.5
O7 C21 H21B 109.5
H21A C21 H21B 109.5
O7 C21 H21C 109.5
H21A C21 H21C 109.5
H21B C21 H21C 109.5
C6A C1A C2A 119.5(4)
C6A C1A S1A 120.8(3)
C2A C1A S1A 119.3(3)
C3A C2A C1A 120.0(4)
C3A C2A H2A 120.0
C1A C2A H2A 120.0
C2A C3A C4A 121.2(4)
C2A C3A H3A 119.4
C4A C3A H3A 119.4
C3A C4A C5A 117.8(4)
C3A C4A C7A 121.2(4)
C5A C4A C7A 121.0(4)
C6A C5A C4A 121.1(4)
C6A C5A H5A 119.5
C4A C5A H5A 119.5
C5A C6A C1A 120.3(4)
C5A C6A H6A 119.8
C1A C6A H6A 119.8
C4A C7A H7A1 109.5
C4A C7A H7A2 109.5
H7A1 C7A H7A2 109.5
C4A C7A H7A3 109.5
H7A1 C7A H7A3 109.5
H7A2 C7A H7A3 109.5
C6B C1B C2B 119.6(4)
C6B C1B S1B 121.4(3)
C2B C1B S1B 118.8(3)
C3B C2B C1B 119.8(4)
C3B C2B H2B 120.1
C1B C2B H2B 120.1
C4B C3B C2B 121.6(4)
C4B C3B H3B 119.2
C2B C3B H3B 119.2
C5B C4B C3B 117.8(4)
C5B C4B C7B 120.6(4)
C3B C4B C7B 121.5(4)
C4B C5B C6B 121.9(4)
C4B C5B H5B 119.1
C6B C5B H5B 119.1
C1B C6B C5B 119.2(4)
C1B C6B H6B 120.4
C5B C6B H6B 120.4
C4B C7B H7B1 109.5
C4B C7B H7B2 109.5
H7B1 C7B H7B2 109.5
C4B C7B H7B3 109.5
H7B1 C7B H7B3 109.5
H7B2 C7B H7B3 109.5
C6C C1C C2C 120.0(4)
C6C C1C S1C 119.5(3)
C2C C1C S1C 120.5(3)
C1C C2C C3C 119.8(4)
C1C C2C H2C 120.1
C3C C2C H2C 120.1
C2C C3C C4C 121.2(4)
C2C C3C H3C 119.4
C4C C3C H3C 119.4
C5C C4C C3C 117.8(4)
C5C C4C C7C 121.5(4)
C3C C4C C7C 120.7(4)
C6C C5C C4C 121.6(4)
C6C C5C H5C 119.2
C4C C5C H5C 119.2
C1C C6C C5C 119.7(4)
C1C C6C H6C 120.2
C5C C6C H6C 120.2
C4C C7C H7C1 109.5
C4C C7C H7C2 109.5
H7C1 C7C H7C2 109.5
C4C C7C H7C3 109.5
H7C1 C7C H7C3 109.5
H7C2 C7C H7C3 109.5
C14 N1 N2 116.8(3)
C15 N2 N1 118.2(3)
C15 N2 H2D 118(3)
N1 N2 H2D 123(3)
C15 N3 H3D 121(3)
C15 N3 H3E 122(3)
H3D N3 H3E 116(4)
C15 N4 H4C 119(3)
C15 N4 H4D 120(3)
H4C N4 H4D 120(4)
C16 N5 N6 116.0(3)
C17 N6 N5 117.4(3)
C17 N6 H6E 126(2)
N5 N6 H6E 117(2)
C17 N7 H7C 120(3)
C17 N7 H7D 121(3)
H7C N7 H7D 119(4)
C17 N8 H8C 120(3)
C17 N8 H8D 121(3)
H8C N8 H8D 117(4)
C18 N9 N10 115.8(3)
C19 N10 N9 118.0(3)
C19 N10 H10C 122(3)
N9 N10 H10C 120(3)
C19 N11 H11C 121(3)
C19 N11 H11D 119(3)
H11C N11 H11D 118(4)
C19 N12 H12C 120(3)
C19 N12 H12D 120(3)
H12C N12 H12D 120(4)
H4A O4 H4B 109(4)
H5D O5 H5E 104(4)
C20 O6 H6D 113(4)
C21 O7 H7A 112(3)
O2A S1A O3A 114.44(16)
O2A S1A O1A 112.09(15)
O3A S1A O1A 111.64(16)
O2A S1A C1A 106.79(17)
O3A S1A C1A 106.39(17)
O1A S1A C1A 104.70(16)
O2B S1B O3B 112.37(15)
O2B S1B O1B 112.92(16)
O3B S1B O1B 111.77(16)
O2B S1B C1B 105.92(16)
O3B S1B C1B 107.06(18)
O1B S1B C1B 106.25(18)
O3C S1C O1C 112.34(17)
O3C S1C O2C 112.25(19)
O1C S1C O2C 111.67(17)
O3C S1C C1C 107.11(17)
O1C S1C C1C 106.55(17)
O2C S1C C1C 106.46(17)

loop_
_geom_bond_atom_site_label_1
_geom_bond_atom_site_label_2
_geom_bond_distance
C8 C13 1.393(5)
C8 C9 1.391(5)
C8 C14 1.462(5)
C9 C10 1.395(5)
C9 H9 0.9500
C10 C11 1.386(5)
C10 C16 1.469(5)
C11 C12 1.392(5)
C11 H11 0.9500
C12 C13 1.387(5)
C12 C18 1.468(5)
C13 H13 0.9500
C14 N1 1.272(4)
C14 H14 0.9500
C15 N4 1.308(5)
C15 N3 1.323(5)
C15 N2 1.345(4)
C16 N5 1.278(4)
C16 H16 0.9500
C17 N8 1.306(5)
C17 N7 1.321(5)
C17 N6 1.348(4)
C18 N9 1.273(4)
C18 H18 0.9500
C19 N12 1.311(5)
C19 N11 1.326(5)
C19 N10 1.340(4)
C20 O6 1.389(6)
C20 H20A 0.9800
C20 H20B 0.9800
C20 H20C 0.9800
C21 O7 1.466(6)
C21 H21A 0.9800
C21 H21B 0.9800
C21 H21C 0.9800
C1A C6A 1.384(5)
C1A C2A 1.392(5)
C1A S1A 1.769(4)
C2A C3A 1.383(6)
C2A H2A 0.9500
C3A C4A 1.393(6)
C3A H3A 0.9500
C4A C5A 1.402(6)
C4A C7A 1.513(6)
C5A C6A 1.379(5)
C5A H5A 0.9500
C6A H6A 0.9500
C7A H7A1 0.9800
C7A H7A2 0.9800
C7A H7A3 0.9800
C1B C6B 1.379(5)
C1B C2B 1.389(5)
C1B S1B 1.766(4)
C2B C3B 1.378(6)
C2B H2B 0.9500
C3B C4B 1.377(6)
C3B H3B 0.9500
C4B C5B 1.378(6)
C4B C7B 1.511(6)
C5B C6B 1.389(6)
C5B H5B 0.9500
C6B H6B 0.9500
C7B H7B1 0.9800
C7B H7B2 0.9800
C7B H7B3 0.9800
C1C C6C 1.374(5)
C1C C2C 1.377(5)
C1C S1C 1.768(4)
C2C C3C 1.380(6)
C2C H2C 0.9500
C3C C4C 1.386(6)
C3C H3C 0.9500
C4C C5C 1.382(6)
C4C C7C 1.499(5)
C5C C6C 1.378(6)
C5C H5C 0.9500
C6C H6C 0.9500
C7C H7C1 0.9800
C7C H7C2 0.9800
C7C H7C3 0.9800
N1 N2 1.363(4)
N2 H2D 0.861(16)
N3 H3D 0.855(16)
N3 H3E 0.858(16)
N4 H4C 0.857(16)
N4 H4D 0.855(16)
N5 N6 1.379(4)
N6 H6E 0.858(16)
N7 H7C 0.856(16)
N7 H7D 0.860(16)
N8 H8C 0.857(16)
N8 H8D 0.856(16)
N9 N10 1.378(4)
N10 H10C 0.857(16)
N11 H11C 0.862(16)
N11 H11D 0.860(16)
N12 H12C 0.858(16)
N12 H12D 0.857(16)
O4 H4A 0.836(19)
O4 H4B 0.825(19)
O5 H5D 0.813(19)
O5 H5E 0.808(19)
O6 H6D 0.827(19)
O7 H7A 0.820(19)
O1A S1A 1.463(3)
O2A S1A 1.449(3)
O3A S1A 1.452(3)
O1B S1B 1.461(3)
O2B S1B 1.452(3)
O3B S1B 1.453(3)
O1C S1C 1.457(3)
O2C S1C 1.460(3)
O3C S1C 1.451(3)
